data_1570999
loop_
_publ_author_name
'Wu, Jiarong'
'Kreimendahl, Lasse'
'Tao, Suyuan'
'Anhalt, Olga'
'Greenfield, Jake L.'

_publ_section_title
;
 Photoswitchable imines: aryliminopyrazoles quantitatively convert to
 long-lived <i>Z</i>-isomers with visible light.
;
_journal_issue 11
_journal_name_full 'Chemical science'
_journal_page_first 3872
_journal_page_last 3878
_journal_paper_doi 10.1039/d3sc05841g
_journal_volume 15
_journal_year 2024
_chemical_formula_moiety 'C19 H25 N5'
_chemical_formula_sum 'C19 H25 N5'
_chemical_formula_weight 323.44
_chemical_name_systematic (E)-1-(2,6-di(pyrrolidin-1-yl)phenyl)-N-(1-methyl-1H-pyrazol-4-yl)methanimine
_chemical_properties_physical Light-sensitive,Photo-sensitive
_space_group_crystal_system monoclinic
_space_group_IT_number 15
_space_group_name_Hall '-C 2yc'
_space_group_name_H-M_alt 'C 1 2/c 1'
_atom_sites_solution_hydrogens geom
_atom_sites_solution_primary dual
_atom_sites_solution_secondary difmap
_audit_creation_method SHELXL-2019/3
_audit_update_record
;
2023-09-08 deposited with the CCDC.	2024-02-14 downloaded from the CCDC.
;
_cell_angle_alpha 90
_cell_angle_beta 124.143(7)
_cell_angle_gamma 90
_cell_formula_units_Z 8
_cell_length_a 31.026(4)
_cell_length_b 6.7327(4)
_cell_length_c 19.7204(19)
_cell_measurement_reflns_used 9845
_cell_measurement_temperature 100(2)
_cell_measurement_theta_max 71.99
_cell_measurement_theta_min 3.44
_cell_volume 3409.4(6)
_computing_cell_refinement 'Bruker SAINT'
_computing_data_collection 'Bruker APEX4'
_computing_data_reduction 'Bruker SAINT'
_computing_structure_refinement 'SHELXL-2019/2 (Sheldrick, 2019)'
_computing_structure_solution 'SHELXT 2018/2 (Sheldrick, 2018)'
_diffrn_ambient_temperature 100(2)
_diffrn_measured_fraction_theta_full 1.000
_diffrn_measured_fraction_theta_max 0.998
_diffrn_measurement_device_type Bruker-Kappa-D8Quest_PhotonII
_diffrn_measurement_method omega_and_phi_scan
_diffrn_radiation_type CuK\a
_diffrn_radiation_wavelength 1.54178
_diffrn_reflns_av_R_equivalents 0.0377
_diffrn_reflns_av_unetI/netI 0.0173
_diffrn_reflns_Laue_measured_fraction_full 1.000
_diffrn_reflns_Laue_measured_fraction_max 0.998
_diffrn_reflns_limit_h_max 38
_diffrn_reflns_limit_h_min -38
_diffrn_reflns_limit_k_max 8
_diffrn_reflns_limit_k_min -8
_diffrn_reflns_limit_l_max 21
_diffrn_reflns_limit_l_min -24
_diffrn_reflns_number 31191
_diffrn_reflns_point_group_measured_fraction_full 1.000
_diffrn_reflns_point_group_measured_fraction_max 0.998
_diffrn_reflns_theta_full 67.679
_diffrn_reflns_theta_max 72.172
_diffrn_reflns_theta_min 3.442
_diffrn_source Cu/K(alpha)_ImuS_Microsource
_exptl_absorpt_coefficient_mu 0.608
_exptl_absorpt_correction_T_max 0.7536
_exptl_absorpt_correction_T_min 0.6566
_exptl_absorpt_correction_type multi-scan
_exptl_absorpt_process_details Bruker-SADABS
_exptl_crystal_colour yellow
_exptl_crystal_density_diffrn 1.260
_exptl_crystal_description block
_exptl_crystal_F_000 1392
_exptl_crystal_recrystallization_method 'Vapour deposition'
_exptl_crystal_size_max 0.121
_exptl_crystal_size_mid 0.097
_exptl_crystal_size_min 0.055
_refine_diff_density_max 0.303
_refine_diff_density_min -0.165
_refine_diff_density_rms 0.039
_refine_ls_extinction_method none
_refine_ls_goodness_of_fit_ref 1.047
_refine_ls_hydrogen_treatment constr
_refine_ls_matrix_type full
_refine_ls_number_parameters 249
_refine_ls_number_reflns 3366
_refine_ls_number_restraints 91
_refine_ls_restrained_S_all 1.034
_refine_ls_R_factor_all 0.0487
_refine_ls_R_factor_gt 0.0421
_refine_ls_shift/su_max 0.000
_refine_ls_shift/su_mean 0.000
_refine_ls_structure_factor_coef Fsqd
_refine_ls_weighting_details 'w=1/[\s^2^(Fo^2^)+(0.0480P)^2^+3.6427P] where P=(Fo^2^+2Fc^2^)/3'
_refine_ls_weighting_scheme calc
_refine_ls_wR_factor_gt 0.1045
_refine_ls_wR_factor_ref 0.1100
_reflns_Friedel_coverage 0.000
_reflns_number_gt 2913
_reflns_number_total 3366
_reflns_threshold_expression 'I > 2\s(I)'
_cod_data_source_file d3sc05841g2.cif
_cod_data_source_block 1118_JW_A14
_cod_depositor_comments 'Adding full bibliography for 1570999.cif.'
_cod_original_cell_volume 3409.3(6)
_cod_original_sg_symbol_H-M 'C 2/c'
_cod_database_code 1570999
_shelx_shelxl_version_number 2019/3
_shelx_space_group_comment
;
The symmetry employed for this shelxl refinement is uniquely defined
by the following loop, which should always be used as a source of
symmetry information in preference to the above space-group names.
They are only intended as comments.
;
_shelx_estimated_absorpt_t_min 0.930
_shelx_estimated_absorpt_t_max 0.967

loop_
_space_group_symop_operation_xyz
'x, y, z'
'-x, y, -z+1/2'
'x+1/2, y+1/2, z'
'-x+1/2, y+1/2, -z+1/2'
'-x, -y, -z'
'x, -y, z-1/2'
'-x+1/2, -y+1/2, -z'
'x+1/2, -y+1/2, z-1/2'

loop_
_atom_site_label
_atom_site_type_symbol
_atom_site_fract_x
_atom_site_fract_y
_atom_site_fract_z
_atom_site_U_iso_or_equiv
_atom_site_adp_type
_atom_site_occupancy
_atom_site_site_symmetry_order
_atom_site_calc_flag
_atom_site_refinement_flags_posn
_atom_site_refinement_flags_adp
_atom_site_refinement_flags_occupancy
_atom_site_disorder_assembly
_atom_site_disorder_group
N1 N 0.32622(4) 0.69469(18) 0.59834(7) 0.0252(3) Uani 1 1 d . . . . .
N2 N 0.48794(4) 0.68387(17) 0.61088(7) 0.0253(3) Uani 1 1 d D . . . .
N3 N 0.33983(5) 0.49397(18) 0.47467(7) 0.0261(3) Uani 1 1 d . . . . .
N4 N 0.33733(5) 0.06338(18) 0.36653(7) 0.0266(3) Uani 1 1 d . . . . .
N5 N 0.29960(5) 0.17078(18) 0.30256(7) 0.0278(3) Uani 1 1 d . . . . .
C1 C 0.40246(5) 0.6974(2) 0.59042(8) 0.0232(3) Uani 1 1 d . . . . .
C2 C 0.45108(5) 0.7906(2) 0.61807(8) 0.0240(3) Uani 1 1 d . . . . .
C3 C 0.46078(6) 0.9837(2) 0.64813(9) 0.0270(3) Uani 1 1 d . . . . .
H3 H 0.492325 1.048466 0.663952 0.032 Uiso 1 1 calc R U . . .
C4 C 0.42380(6) 1.0810(2) 0.65476(8) 0.0274(3) Uani 1 1 d . . . . .
H4 H 0.429793 1.215196 0.672763 0.033 Uiso 1 1 calc R U . . .
C5 C 0.37880(6) 0.9890(2) 0.63607(9) 0.0271(3) Uani 1 1 d . . . . .
H5 H 0.354697 1.059352 0.642341 0.033 Uiso 1 1 calc R U . . .
C6 C 0.36806(5) 0.7904(2) 0.60756(8) 0.0241(3) Uani 1 1 d . . . . .
C7 C 0.5323(3) 0.7888(10) 0.6202(11) 0.0344(5) Uani 0.829(8) 1 d D . P A 1
H7A H 0.553026 0.857855 0.673674 0.041 Uiso 0.829(8) 1 calc R U P A 1
H7B H 0.520761 0.886536 0.575635 0.041 Uiso 0.829(8) 1 calc R U P A 1
C8 C 0.56347(17) 0.6184(7) 0.6150(3) 0.0362(9) Uani 0.829(8) 1 d D U P A 1
H8A H 0.552240 0.596313 0.557677 0.043 Uiso 0.829(8) 1 calc R U P A 1
H8B H 0.601243 0.647852 0.648835 0.043 Uiso 0.829(8) 1 calc R U P A 1
C9 C 0.55117(10) 0.4372(4) 0.6482(2) 0.0338(7) Uani 0.829(8) 1 d D U P A 1
H9A H 0.535426 0.329719 0.606870 0.041 Uiso 0.829(8) 1 calc R U P A 1
H9B H 0.583104 0.385935 0.698472 0.041 Uiso 0.829(8) 1 calc R U P A 1
C10 C 0.51253(13) 0.5142(4) 0.66703(18) 0.0268(6) Uani 0.829(8) 1 d D U P A 1
H10A H 0.486472 0.411367 0.655760 0.032 Uiso 0.829(8) 1 calc R U P A 1
H10B H 0.530694 0.556913 0.724877 0.032 Uiso 0.829(8) 1 calc R U P A 1
C7A C 0.5304(16) 0.797(5) 0.617(5) 0.0344(5) Uani 0.171(8) 1 d D U P A 2
H7AA H 0.543918 0.899012 0.660781 0.041 Uiso 0.171(8) 1 calc R U P A 2
H7AB H 0.518860 0.861949 0.564762 0.041 Uiso 0.171(8) 1 calc R U P A 2
C8A C 0.5717(11) 0.639(4) 0.6393(13) 0.044(5) Uani 0.171(8) 1 d D U P A 2
H8AA H 0.607218 0.694609 0.674042 0.053 Uiso 0.171(8) 1 calc R U P A 2
H8AB H 0.566858 0.579940 0.589465 0.053 Uiso 0.171(8) 1 calc R U P A 2
C9A C 0.5618(5) 0.482(2) 0.6870(11) 0.043(3) Uani 0.171(8) 1 d D U P A 2
H9AA H 0.576030 0.350694 0.687038 0.052 Uiso 0.171(8) 1 calc R U P A 2
H9AB H 0.576933 0.524682 0.744257 0.052 Uiso 0.171(8) 1 calc R U P A 2
C10A C 0.5027(6) 0.480(2) 0.6372(14) 0.053(5) Uani 0.171(8) 1 d D U P A 2
H10C H 0.488382 0.390455 0.589451 0.063 Uiso 0.171(8) 1 calc R U P A 2
H10D H 0.490118 0.436950 0.671090 0.063 Uiso 0.171(8) 1 calc R U P A 2
C11 C 0.32308(6) 0.4788(2) 0.60339(10) 0.0290(3) Uani 1 1 d . . . . .
H11A H 0.358256 0.419059 0.637114 0.035 Uiso 1 1 calc R U . . .
H11B H 0.303928 0.417828 0.548192 0.035 Uiso 1 1 calc R U . . .
C12 C 0.29350(6) 0.4513(2) 0.64391(10) 0.0331(3) Uani 1 1 d . . . . .
H12A H 0.273936 0.324615 0.626999 0.040 Uiso 1 1 calc R U . . .
H12B H 0.317440 0.454496 0.704387 0.040 Uiso 1 1 calc R U . . .
C13 C 0.25680(6) 0.6287(2) 0.61205(9) 0.0315(3) Uani 1 1 d . . . . .
H13A H 0.226470 0.606082 0.555260 0.038 Uiso 1 1 calc R U . . .
H13B H 0.244293 0.657706 0.647451 0.038 Uiso 1 1 calc R U . . .
C14 C 0.29105(6) 0.7953(2) 0.61565(9) 0.0294(3) Uani 1 1 d . . . . .
H14A H 0.269938 0.898069 0.573932 0.035 Uiso 1 1 calc R U . . .
H14B H 0.310988 0.858067 0.670488 0.035 Uiso 1 1 calc R U . . .
C15 C 0.38708(5) 0.5321(2) 0.53313(8) 0.0242(3) Uani 1 1 d . . . . .
H15 H 0.413693 0.447758 0.539582 0.029 Uiso 1 1 calc R U . . .
C16 C 0.33260(5) 0.3379(2) 0.42169(8) 0.0245(3) Uani 1 1 d . . . . .
C17 C 0.35803(5) 0.1574(2) 0.43877(8) 0.0253(3) Uani 1 1 d . . . . .
H17 H 0.384881 0.109159 0.491235 0.030 Uiso 1 1 calc R U . . .
C18 C 0.29641(5) 0.3370(2) 0.33642(9) 0.0270(3) Uani 1 1 d . . . . .
H18 H 0.272577 0.441719 0.306485 0.032 Uiso 1 1 calc R U . . .
C19 C 0.35170(6) -0.1297(2) 0.35228(10) 0.0334(3) Uani 1 1 d . . . . .
H19A H 0.320770 -0.214753 0.322801 0.050 Uiso 1 1 calc R U . . .
H19B H 0.377780 -0.191094 0.404919 0.050 Uiso 1 1 calc R U . . .
H19C H 0.366233 -0.113565 0.319497 0.050 Uiso 1 1 calc R U . . .

loop_
_atom_site_aniso_label
_atom_site_aniso_U_11
_atom_site_aniso_U_22
_atom_site_aniso_U_33
_atom_site_aniso_U_23
_atom_site_aniso_U_13
_atom_site_aniso_U_12
N1 0.0268(6) 0.0237(6) 0.0294(6) 0.0002(5) 0.0184(5) 0.0012(5)
N2 0.0247(6) 0.0251(6) 0.0274(6) 0.0013(5) 0.0155(5) -0.0002(5)
N3 0.0283(6) 0.0239(6) 0.0265(6) -0.0012(5) 0.0155(5) -0.0002(5)
N4 0.0293(6) 0.0246(6) 0.0262(6) -0.0010(5) 0.0158(5) -0.0017(5)
N5 0.0282(6) 0.0281(6) 0.0247(6) -0.0001(5) 0.0133(5) -0.0033(5)
C1 0.0258(7) 0.0216(6) 0.0224(6) 0.0023(5) 0.0136(6) 0.0015(5)
C2 0.0260(7) 0.0244(7) 0.0207(6) 0.0029(5) 0.0126(6) 0.0014(5)
C3 0.0263(7) 0.0257(7) 0.0253(7) 0.0008(6) 0.0122(6) -0.0013(6)
C4 0.0332(8) 0.0211(7) 0.0252(7) -0.0015(6) 0.0147(6) -0.0010(6)
C5 0.0317(7) 0.0250(7) 0.0265(7) 0.0016(6) 0.0174(6) 0.0046(6)
C6 0.0264(7) 0.0238(7) 0.0216(6) 0.0027(5) 0.0131(6) 0.0021(5)
C7 0.0318(10) 0.0338(10) 0.0431(15) 0.0037(11) 0.0243(11) -0.0023(8)
C8 0.0297(18) 0.0440(18) 0.043(2) -0.0021(16) 0.0254(17) -0.0010(13)
C9 0.0286(11) 0.0362(13) 0.0408(16) 0.0003(11) 0.0221(12) 0.0041(9)
C10 0.0272(12) 0.0243(11) 0.0327(14) 0.0047(10) 0.0191(11) 0.0039(9)
C7A 0.0318(10) 0.0338(10) 0.0431(15) 0.0037(11) 0.0243(11) -0.0023(8)
C8A 0.045(8) 0.034(7) 0.047(11) -0.009(8) 0.022(8) -0.015(5)
C9A 0.052(7) 0.036(6) 0.049(8) 0.004(6) 0.033(6) 0.011(5)
C10A 0.055(9) 0.050(9) 0.071(12) 0.009(8) 0.046(9) 0.006(7)
C11 0.0311(7) 0.0240(7) 0.0364(8) 0.0039(6) 0.0216(7) 0.0007(6)
C12 0.0337(8) 0.0336(8) 0.0382(8) 0.0051(7) 0.0239(7) -0.0001(6)
C13 0.0293(7) 0.0384(8) 0.0310(7) 0.0020(7) 0.0194(6) 0.0010(6)
C14 0.0297(7) 0.0319(8) 0.0314(7) 0.0022(6) 0.0202(6) 0.0048(6)
C15 0.0258(7) 0.0236(7) 0.0263(7) 0.0022(6) 0.0164(6) 0.0006(5)
C16 0.0239(7) 0.0250(7) 0.0264(7) -0.0018(6) 0.0153(6) -0.0020(5)
C17 0.0254(7) 0.0268(7) 0.0227(7) -0.0011(6) 0.0128(6) -0.0010(5)
C18 0.0253(7) 0.0267(7) 0.0281(7) -0.0001(6) 0.0145(6) -0.0014(6)
C19 0.0388(8) 0.0271(7) 0.0365(8) -0.0050(6) 0.0223(7) 0.0002(6)

loop_
_atom_type_symbol
_atom_type_description
_atom_type_scat_dispersion_real
_atom_type_scat_dispersion_imag
_atom_type_scat_source
C C 0.0181 0.0091 'International Tables Vol C Tables 4.2.6.8 and 6.1.1.4'
H H 0.0000 0.0000 'International Tables Vol C Tables 4.2.6.8 and 6.1.1.4'
N N 0.0311 0.0180 'International Tables Vol C Tables 4.2.6.8 and 6.1.1.4'

loop_
_geom_angle_atom_site_label_1
_geom_angle_atom_site_label_2
_geom_angle_atom_site_label_3
_geom_angle
_geom_angle_site_symmetry_1
_geom_angle_site_symmetry_3
_geom_angle_publ_flag
C6 N1 C11 123.60(12) . . ?
C6 N1 C14 121.51(12) . . ?
C11 N1 C14 110.69(11) . . ?
C2 N2 C10A 123.6(9) . . ?
C2 N2 C7A 117.6(18) . . ?
C10A N2 C7A 111.8(16) . . ?
C2 N2 C7 119.7(4) . . ?
C2 N2 C10 115.04(15) . . ?
C7 N2 C10 103.1(5) . . ?
C15 N3 C16 116.22(12) . . ?
C17 N4 N5 112.62(12) . . ?
C17 N4 C19 127.54(13) . . ?
N5 N4 C19 119.83(12) . . ?
C18 N5 N4 104.49(11) . . ?
C2 C1 C6 119.01(13) . . ?
C2 C1 C15 116.47(12) . . ?
C6 C1 C15 123.50(12) . . ?
C3 C2 N2 121.40(12) . . ?
C3 C2 C1 120.18(13) . . ?
N2 C2 C1 118.37(12) . . ?
C4 C3 C2 119.25(13) . . ?
C4 C3 H3 120.4 . . ?
C2 C3 H3 120.4 . . ?
C5 C4 C3 122.01(14) . . ?
C5 C4 H4 119.0 . . ?
C3 C4 H4 119.0 . . ?
C4 C5 C6 120.60(13) . . ?
C4 C5 H5 119.7 . . ?
C6 C5 H5 119.7 . . ?
N1 C6 C5 119.48(12) . . ?
N1 C6 C1 122.73(13) . . ?
C5 C6 C1 117.79(13) . . ?
N2 C7 C8 102.3(5) . . ?
N2 C7 H7A 111.3 . . ?
C8 C7 H7A 111.3 . . ?
N2 C7 H7B 111.3 . . ?
C8 C7 H7B 111.3 . . ?
H7A C7 H7B 109.2 . . ?
C9 C8 C7 104.4(4) . . ?
C9 C8 H8A 110.9 . . ?
C7 C8 H8A 110.9 . . ?
C9 C8 H8B 110.9 . . ?
C7 C8 H8B 110.9 . . ?
H8A C8 H8B 108.9 . . ?
C10 C9 C8 104.5(3) . . ?
C10 C9 H9A 110.8 . . ?
C8 C9 H9A 110.8 . . ?
C10 C9 H9B 110.8 . . ?
C8 C9 H9B 110.8 . . ?
H9A C9 H9B 108.9 . . ?
N2 C10 C9 103.1(2) . . ?
N2 C10 H10A 111.1 . . ?
C9 C10 H10A 111.1 . . ?
N2 C10 H10B 111.1 . . ?
C9 C10 H10B 111.1 . . ?
H10A C10 H10B 109.1 . . ?
N2 C7A C8A 103(2) . . ?
N2 C7A H7AA 111.1 . . ?
C8A C7A H7AA 111.1 . . ?
N2 C7A H7AB 111.1 . . ?
C8A C7A H7AB 111.1 . . ?
H7AA C7A H7AB 109.0 . . ?
C7A C8A C9A 103(2) . . ?
C7A C8A H8AA 111.2 . . ?
C9A C8A H8AA 111.2 . . ?
C7A C8A H8AB 111.2 . . ?
C9A C8A H8AB 111.2 . . ?
H8AA C8A H8AB 109.1 . . ?
C10A C9A C8A 101.0(15) . . ?
C10A C9A H9AA 111.6 . . ?
C8A C9A H9AA 111.6 . . ?
C10A C9A H9AB 111.6 . . ?
C8A C9A H9AB 111.6 . . ?
H9AA C9A H9AB 109.4 . . ?
N2 C10A C9A 104.4(11) . . ?
N2 C10A H10C 110.9 . . ?
C9A C10A H10C 110.9 . . ?
N2 C10A H10D 110.9 . . ?
C9A C10A H10D 110.9 . . ?
H10C C10A H10D 108.9 . . ?
N1 C11 C12 103.76(12) . . ?
N1 C11 H11A 111.0 . . ?
C12 C11 H11A 111.0 . . ?
N1 C11 H11B 111.0 . . ?
C12 C11 H11B 111.0 . . ?
H11A C11 H11B 109.0 . . ?
C13 C12 C11 102.65(12) . . ?
C13 C12 H12A 111.2 . . ?
C11 C12 H12A 111.2 . . ?
C13 C12 H12B 111.2 . . ?
C11 C12 H12B 111.2 . . ?
H12A C12 H12B 109.2 . . ?
C14 C13 C12 102.62(12) . . ?
C14 C13 H13A 111.2 . . ?
C12 C13 H13A 111.2 . . ?
C14 C13 H13B 111.2 . . ?
C12 C13 H13B 111.2 . . ?
H13A C13 H13B 109.2 . . ?
N1 C14 C13 103.82(12) . . ?
N1 C14 H14A 111.0 . . ?
C13 C14 H14A 111.0 . . ?
N1 C14 H14B 111.0 . . ?
C13 C14 H14B 111.0 . . ?
H14A C14 H14B 109.0 . . ?
N3 C15 C1 124.01(13) . . ?
N3 C15 H15 118.0 . . ?
C1 C15 H15 118.0 . . ?
C17 C16 C18 104.57(12) . . ?
C17 C16 N3 130.03(13) . . ?
C18 C16 N3 125.40(13) . . ?
N4 C17 C16 106.67(12) . . ?
N4 C17 H17 126.7 . . ?
C16 C17 H17 126.7 . . ?
N5 C18 C16 111.64(13) . . ?
N5 C18 H18 124.2 . . ?
C16 C18 H18 124.2 . . ?
N4 C19 H19A 109.5 . . ?
N4 C19 H19B 109.5 . . ?
H19A C19 H19B 109.5 . . ?
N4 C19 H19C 109.5 . . ?
H19A C19 H19C 109.5 . . ?
H19B C19 H19C 109.5 . . ?

loop_
_geom_bond_atom_site_label_1
_geom_bond_atom_site_label_2
_geom_bond_distance
_geom_bond_site_symmetry_2
_geom_bond_publ_flag
N1 C6 1.3669(18) . ?
N1 C11 1.4641(18) . ?
N1 C14 1.4779(17) . ?
N2 C2 1.4233(17) . ?
N2 C10A 1.445(14) . ?
N2 C7A 1.464(16) . ?
N2 C7 1.464(4) . ?
N2 C10 1.472(3) . ?
N3 C15 1.2834(18) . ?
N3 C16 1.4083(18) . ?
N4 C17 1.3474(18) . ?
N4 N5 1.3516(17) . ?
N4 C19 1.4519(19) . ?
N5 C18 1.3349(19) . ?
C1 C2 1.4294(19) . ?
C1 C6 1.4318(19) . ?
C1 C15 1.4620(19) . ?
C2 C3 1.390(2) . ?
C3 C4 1.390(2) . ?
C3 H3 0.9500 . ?
C4 C5 1.375(2) . ?
C4 H4 0.9500 . ?
C5 C6 1.416(2) . ?
C5 H5 0.9500 . ?
C7 C8 1.541(6) . ?
C7 H7A 0.9900 . ?
C7 H7B 0.9900 . ?
C8 C9 1.531(4) . ?
C8 H8A 0.9900 . ?
C8 H8B 0.9900 . ?
C9 C10 1.530(3) . ?
C9 H9A 0.9900 . ?
C9 H9B 0.9900 . ?
C10 H10A 0.9900 . ?
C10 H10B 0.9900 . ?
C7A C8A 1.528(16) . ?
C7A H7AA 0.9900 . ?
C7A H7AB 0.9900 . ?
C8A C9A 1.552(16) . ?
C8A H8AA 0.9900 . ?
C8A H8AB 0.9900 . ?
C9A C10A 1.519(15) . ?
C9A H9AA 0.9900 . ?
C9A H9AB 0.9900 . ?
C10A H10C 0.9900 . ?
C10A H10D 0.9900 . ?
C11 C12 1.529(2) . ?
C11 H11A 0.9900 . ?
C11 H11B 0.9900 . ?
C12 C13 1.521(2) . ?
C12 H12A 0.9900 . ?
C12 H12B 0.9900 . ?
C13 C14 1.519(2) . ?
C13 H13A 0.9900 . ?
C13 H13B 0.9900 . ?
C14 H14A 0.9900 . ?
C14 H14B 0.9900 . ?
C15 H15 0.9500 . ?
C16 C17 1.3834(19) . ?
C16 C18 1.403(2) . ?
C17 H17 0.9500 . ?
C18 H18 0.9500 . ?
C19 H19A 0.9800 . ?
C19 H19B 0.9800 . ?
C19 H19C 0.9800 . ?

loop_
_geom_torsion_atom_site_label_1
_geom_torsion_atom_site_label_2
_geom_torsion_atom_site_label_3
_geom_torsion_atom_site_label_4
_geom_torsion
_geom_torsion_site_symmetry_1
_geom_torsion_site_symmetry_2
_geom_torsion_site_symmetry_3
_geom_torsion_site_symmetry_4
_geom_torsion_publ_flag
C17 N4 N5 C18 -0.58(15) . . . . ?
C19 N4 N5 C18 -179.71(12) . . . . ?
C10A N2 C2 C3 134.3(10) . . . . ?
C7A N2 C2 C3 -14(4) . . . . ?
C7 N2 C2 C3 -11.7(8) . . . . ?
C10 N2 C2 C3 111.9(2) . . . . ?
C10A N2 C2 C1 -48.3(10) . . . . ?
C7A N2 C2 C1 163(4) . . . . ?
C7 N2 C2 C1 165.7(8) . . . . ?
C10 N2 C2 C1 -70.6(2) . . . . ?
C6 C1 C2 C3 -11.14(19) . . . . ?
C15 C1 C2 C3 157.73(13) . . . . ?
C6 C1 C2 N2 171.34(12) . . . . ?
C15 C1 C2 N2 -19.79(18) . . . . ?
N2 C2 C3 C4 -179.35(12) . . . . ?
C1 C2 C3 C4 3.2(2) . . . . ?
C2 C3 C4 C5 3.1(2) . . . . ?
C3 C4 C5 C6 -1.2(2) . . . . ?
C11 N1 C6 C5 -153.37(14) . . . . ?
C14 N1 C6 C5 1.4(2) . . . . ?
C11 N1 C6 C1 25.9(2) . . . . ?
C14 N1 C6 C1 -179.32(12) . . . . ?
C4 C5 C6 N1 172.55(13) . . . . ?
C4 C5 C6 C1 -6.7(2) . . . . ?
C2 C1 C6 N1 -166.56(12) . . . . ?
C15 C1 C6 N1 25.4(2) . . . . ?
C2 C1 C6 C5 12.71(19) . . . . ?
C15 C1 C6 C5 -155.34(13) . . . . ?
C2 N2 C7 C8 175.6(5) . . . . ?
C10 N2 C7 C8 46.4(10) . . . . ?
N2 C7 C8 C9 -29.2(10) . . . . ?
C7 C8 C9 C10 2.0(7) . . . . ?
C2 N2 C10 C9 -177.4(2) . . . . ?
C7 N2 C10 C9 -45.4(7) . . . . ?
C8 C9 C10 N2 25.8(3) . . . . ?
C2 N2 C7A C8A 159(3) . . . . ?
C10A N2 C7A C8A 8(6) . . . . ?
N2 C7A C8A C9A -29(5) . . . . ?
C7A C8A C9A C10A 40(3) . . . . ?
C2 N2 C10A C9A -131.9(14) . . . . ?
C7A N2 C10A C9A 18(4) . . . . ?
C8A C9A C10A N2 -35(2) . . . . ?
C6 N1 C11 C12 144.62(13) . . . . ?
C14 N1 C11 C12 -12.55(16) . . . . ?
N1 C11 C12 C13 32.79(15) . . . . ?
C11 C12 C13 C14 -40.69(15) . . . . ?
C6 N1 C14 C13 -170.54(12) . . . . ?
C11 N1 C14 C13 -12.82(15) . . . . ?
C12 C13 C14 N1 32.97(15) . . . . ?
C16 N3 C15 C1 175.37(12) . . . . ?
C2 C1 C15 N3 -145.29(14) . . . . ?
C6 C1 C15 N3 23.0(2) . . . . ?
C15 N3 C16 C17 38.8(2) . . . . ?
C15 N3 C16 C18 -140.45(14) . . . . ?
N5 N4 C17 C16 -0.11(16) . . . . ?
C19 N4 C17 C16 178.94(13) . . . . ?
C18 C16 C17 N4 0.71(15) . . . . ?
N3 C16 C17 N4 -178.70(13) . . . . ?
N4 N5 C18 C16 1.04(15) . . . . ?
C17 C16 C18 N5 -1.12(16) . . . . ?
N3 C16 C18 N5 178.32(12) . . . . ?
